data_4078494
loop_
_publ_author_name
'Nakajima, Takayuki'
'Kurai, Sachi'
'Noda, Sayo'
'Zouda, Maki'
'Kure, Bunsho'
'Tanase, Tomoaki'

_publ_section_title
;
 Cyclic Trinuclear Rh2M Complexes (M = Rh, Pt, Pd, Ni) Supported
 bymeso-1,3-Bis[(diphenylphosphinomethyl)phenylphosphino]propane
;
_journal_issue 11
_journal_name_full Organometallics
_journal_page_first 4283
_journal_paper_doi 10.1021/om300278k
_journal_volume 31
_journal_year 2012
_chemical_formula_moiety 'C45 H40 Cl5 O4 P4 Pd Rh3 '
_chemical_formula_sum 'C45 H40 Cl5 O4 P4 Pd Rh3'
_chemical_formula_weight 1361.09
_space_group_IT_number 14
_symmetry_cell_setting monoclinic
_symmetry_Int_Tables_number 14
_symmetry_space_group_name_Hall '-P 2yn'
_symmetry_space_group_name_H-M 'P 1 21/n 1'
_cell_angle_alpha 90.0000
_cell_angle_beta 113.480(3)
_cell_angle_gamma 90.0000
_cell_formula_units_Z 4
_cell_length_a 14.7507(11)
_cell_length_b 22.4667(14)
_cell_length_c 15.8882(13)
_cell_measurement_reflns_used 1002
_cell_measurement_temperature 153(2)
_cell_measurement_theta_max 27.9
_cell_measurement_theta_min 3.1
_cell_volume 4829.4(6)
_computing_cell_refinement CrystalClear
_computing_data_collection CrystalClear
_computing_data_reduction CrystalStructure
_computing_molecular_graphics ORTEP-II
_computing_publication_material 'CrystalStructure 3.8'
_computing_structure_refinement SHELXL
_computing_structure_solution SHELXS97
_diffrn_ambient_temperature 153(2)
_diffrn_detector_area_resol_mean 14.63
_diffrn_measured_fraction_theta_full 0.972
_diffrn_measured_fraction_theta_max 0.972
_diffrn_measurement_device_type 'Rigaku Saturn'
_diffrn_measurement_method \w
_diffrn_radiation_type 'Mo K\a'
_diffrn_radiation_wavelength 0.71075
_diffrn_reflns_av_R_equivalents 0.070
_diffrn_reflns_limit_h_max 19
_diffrn_reflns_limit_h_min -19
_diffrn_reflns_limit_k_max 28
_diffrn_reflns_limit_k_min -28
_diffrn_reflns_limit_l_max 20
_diffrn_reflns_limit_l_min -20
_diffrn_reflns_number 43730
_diffrn_reflns_theta_full 27.50
_diffrn_reflns_theta_max 27.50
_exptl_absorpt_coefficient_mu 1.822
_exptl_absorpt_correction_T_max 0.913
_exptl_absorpt_correction_T_min 0.681
_exptl_absorpt_correction_type multi-scan
_exptl_absorpt_process_details 'Jacobson, R. (1998) Private communication'
_exptl_crystal_colour orange
_exptl_crystal_density_diffrn 1.872
_exptl_crystal_density_method 'not measured'
_exptl_crystal_description prism
_exptl_crystal_F_000 2672.00
_exptl_crystal_size_max 0.20
_exptl_crystal_size_mid 0.10
_exptl_crystal_size_min 0.05
_refine_diff_density_max 1.15
_refine_diff_density_min -0.99
_refine_ls_extinction_coef none
_refine_ls_extinction_method SHELXL
_refine_ls_goodness_of_fit_ref 0.880
_refine_ls_hydrogen_treatment mixed
_refine_ls_number_parameters 565
_refine_ls_number_reflns 10774
_refine_ls_R_factor_gt 0.0376
_refine_ls_shift/su_max 0.0010
_refine_ls_structure_factor_coef Fsqd
_refine_ls_weighting_details 'w = 1/[\s^2^(Fo^2^)+(0.0260P)^2^+0.0000P] where P=(Fo^2^+2Fc^2^)/3'
_refine_ls_weighting_scheme calc
_refine_ls_wR_factor_ref 0.0772
_reflns_number_gt 7393
_reflns_number_total 10774
_reflns_threshold_expression F^2^>2.0\s(F^2^)
_cod_data_source_file om300278k_si_002.cif
_cod_data_source_block '_[PdRh2Cl3(CO)2(meso-dpmpp)][RhCl2(CO)2](4a)'
_cod_original_formula_sum 'C45 H40 Cl5 O4 P4 Pd Rh3 '
_cod_database_code 4078494

loop_
_symmetry_equiv_pos_site_id
_symmetry_equiv_pos_as_xyz
1 +X,+Y,+Z
2 1/2-X,1/2+Y,1/2-Z
3 -X,-Y,-Z
4 1/2+X,1/2-Y,1/2+Z

loop_
_atom_site_label
_atom_site_type_symbol
_atom_site_fract_x
_atom_site_fract_y
_atom_site_fract_z
_atom_site_U_iso_or_equiv
_atom_site_adp_type
_atom_site_occupancy
_atom_site_symmetry_multiplicity
_atom_site_calc_flag
_atom_site_refinement_flags
Pd(1) Pd 0.24909(2) 0.227690(12) 0.776710(18) 0.01827(7) Uani 1.00 1 d .
Rh(1) Rh 0.42360(2) 0.202380(13) 0.70462(2) 0.02128(7) Uani 1.00 1 d .
Rh(2) Rh 0.31340(2) 0.100560(13) 0.78869(2) 0.02166(7) Uani 1.00 1 d .
Rh(3) Rh -0.27595(2) 0.062090(16) 0.63414(2) 0.03531(10) Uani 1.00 1 d .
Cl(1) Cl 0.40988(7) 0.27030(4) 0.81527(6) 0.0235(2) Uani 1.00 1 d .
Cl(2) Cl 0.31897(7) 0.16501(4) 0.91256(6) 0.0248(2) Uani 1.00 1 d .
Cl(3) Cl 0.48390(7) 0.12698(4) 0.82165(7) 0.0290(2) Uani 1.00 1 d .
Cl(4) Cl -0.22728(9) 0.13402(6) 0.55195(10) 0.0617(4) Uani 1.00 1 d .
Cl(5) Cl -0.15027(8) 0.09047(6) 0.77585(8) 0.0470(3) Uani 1.00 1 d .
P(1) P 0.36442(7) 0.27324(4) 0.59959(6) 0.0195(2) Uani 1.00 1 d .
P(2) P 0.18315(7) 0.28745(4) 0.65326(6) 0.0194(2) Uani 1.00 1 d .
P(3) P 0.09554(7) 0.19361(4) 0.74628(6) 0.0183(2) Uani 1.00 1 d .
P(4) P 0.17249(7) 0.06488(4) 0.78944(6) 0.0204(2) Uani 1.00 1 d .
O(1) O 0.4652(2) 0.12399(13) 0.5741(2) 0.0451(8) Uani 1.00 1 d .
O(2) O 0.2781(2) 0.04963(14) 0.6064(2) 0.0437(7) Uani 1.00 1 d .
O(3) O -0.4365(2) 0.02595(17) 0.4575(2) 0.0561(9) Uani 1.00 1 d .
O(4) O -0.3334(2) -0.03195(17) 0.7351(2) 0.0669(11) Uani 1.00 1 d .
C(1) C 0.4465(3) 0.15423(18) 0.6229(2) 0.0316(9) Uani 1.00 1 d .
C(2) C 0.2933(3) 0.06611(17) 0.6797(2) 0.0285(9) Uani 1.00 1 d .
C(3) C -0.3746(3) 0.0398(2) 0.5251(3) 0.0417(11) Uani 1.00 1 d .
C(4) C -0.3129(3) 0.0039(2) 0.6965(3) 0.0470(12) Uani 1.00 1 d .
C(5) C 0.2764(2) 0.32273(15) 0.6214(2) 0.0215(7) Uani 1.00 1 d .
C(6) C 0.0974(2) 0.25069(18) 0.5504(2) 0.0261(8) Uani 1.00 1 d .
C(7) C 0.0032(2) 0.22750(17) 0.5589(2) 0.0239(8) Uani 1.00 1 d .
C(8) C 0.0219(2) 0.17609(16) 0.6268(2) 0.0240(8) Uani 1.00 1 d .
C(9) C 0.0952(2) 0.12403(16) 0.8054(2) 0.0222(8) Uani 1.00 1 d .
C(10) C 0.4610(2) 0.32370(16) 0.5991(2) 0.0224(8) Uani 1.00 1 d .
C(11) C 0.5168(3) 0.30655(19) 0.5497(2) 0.0340(10) Uani 1.00 1 d .
C(12) C 0.5996(3) 0.3382(2) 0.5571(3) 0.0445(12) Uani 1.00 1 d .
C(13) C 0.6264(3) 0.3883(2) 0.6119(3) 0.0423(11) Uani 1.00 1 d .
C(14) C 0.5709(3) 0.40740(19) 0.6592(3) 0.0384(10) Uani 1.00 1 d .
C(15) C 0.4891(3) 0.37433(17) 0.6538(2) 0.0301(9) Uani 1.00 1 d .
C(16) C 0.2954(2) 0.25321(17) 0.4800(2) 0.0227(8) Uani 1.00 1 d .
C(17) C 0.2510(2) 0.19652(18) 0.4579(2) 0.0275(8) Uani 1.00 1 d .
C(18) C 0.1880(3) 0.18434(19) 0.3681(2) 0.0320(9) Uani 1.00 1 d .
C(19) C 0.1687(3) 0.2268(2) 0.3008(2) 0.0388(10) Uani 1.00 1 d .
C(20) C 0.2139(3) 0.2824(2) 0.3217(2) 0.0342(10) Uani 1.00 1 d .
C(21) C 0.2773(3) 0.29476(18) 0.4111(2) 0.0283(8) Uani 1.00 1 d .
C(22) C 0.1189(2) 0.35067(16) 0.6731(2) 0.0251(8) Uani 1.00 1 d .
C(23) C 0.0426(3) 0.37820(19) 0.6009(3) 0.0422(11) Uani 1.00 1 d .
C(24) C -0.0032(3) 0.4277(2) 0.6171(4) 0.0600(15) Uani 1.00 1 d .
C(25) C 0.0270(4) 0.4504(2) 0.7036(5) 0.0656(18) Uani 1.00 1 d .
C(26) C 0.1024(4) 0.4239(2) 0.7761(4) 0.0527(14) Uani 1.00 1 d .
C(27) C 0.1485(3) 0.37353(18) 0.7610(3) 0.0348(10) Uani 1.00 1 d .
C(28) C 0.0278(2) 0.24527(16) 0.7863(2) 0.0228(8) Uani 1.00 1 d .
C(29) C -0.0713(3) 0.25812(19) 0.7358(3) 0.0337(9) Uani 1.00 1 d .
C(30) C -0.1176(3) 0.3002(2) 0.7689(3) 0.0439(11) Uani 1.00 1 d .
C(31) C -0.0679(3) 0.32771(19) 0.8515(3) 0.0393(11) Uani 1.00 1 d .
C(32) C 0.0293(3) 0.31410(18) 0.9033(3) 0.0363(10) Uani 1.00 1 d .
C(33) C 0.0783(3) 0.27342(17) 0.8706(2) 0.0284(9) Uani 1.00 1 d .
C(34) C 0.2009(3) 0.01917(16) 0.8921(2) 0.0252(8) Uani 1.00 1 d .
C(35) C 0.1332(3) 0.01111(17) 0.9316(2) 0.0334(9) Uani 1.00 1 d .
C(36) C 0.1596(3) -0.02195(19) 1.0118(2) 0.0416(11) Uani 1.00 1 d .
C(37) C 0.2517(4) -0.04729(18) 1.0519(2) 0.0420(12) Uani 1.00 1 d .
C(38) C 0.3181(3) -0.04139(18) 1.0109(3) 0.0413(11) Uani 1.00 1 d .
C(39) C 0.2933(3) -0.00760(17) 0.9308(3) 0.0339(10) Uani 1.00 1 d .
C(40) C 0.0912(2) 0.01633(16) 0.6978(2) 0.0228(8) Uani 1.00 1 d .
C(41) C 0.1349(3) -0.03208(17) 0.6738(2) 0.0312(9) Uani 1.00 1 d .
C(42) C 0.0780(3) -0.07265(19) 0.6090(3) 0.0386(10) Uani 1.00 1 d .
C(43) C -0.0230(3) -0.06580(19) 0.5679(3) 0.0385(10) Uani 1.00 1 d .
C(44) C -0.0676(3) -0.01781(19) 0.5903(2) 0.0363(10) Uani 1.00 1 d .
C(45) C -0.0101(3) 0.02296(18) 0.6562(2) 0.0294(9) Uani 1.00 1 d .
H(1) H 0.349(3) -0.0031(17) 0.901(2) 0.036(11) Uiso 1.00 1 c .
H(2) H 0.0691 0.0281 0.9039 0.040 Uiso 1.00 1 c R
H(3) H 0.1134 -0.0271 1.0392 0.050 Uiso 1.00 1 c R
H(4) H 0.2697 -0.0688 1.1076 0.050 Uiso 1.00 1 c R
H(5) H 0.3808 -0.0603 1.0371 0.050 Uiso 1.00 1 c R
H(6) H 0.4973 0.2728 0.5106 0.041 Uiso 1.00 1 c R
H(7) H 0.6382 0.3255 0.5247 0.053 Uiso 1.00 1 c R
H(8) H 0.6838 0.4099 0.6171 0.051 Uiso 1.00 1 c R
H(9) H 0.5885 0.4427 0.6951 0.046 Uiso 1.00 1 c R
H(10) H 0.4520 0.3865 0.6877 0.036 Uiso 1.00 1 c R
H(11) H 0.2642 0.1670 0.5042 0.033 Uiso 1.00 1 c R
H(12) H 0.1578 0.1463 0.3528 0.038 Uiso 1.00 1 c R
H(13) H 0.1243 0.2182 0.2397 0.047 Uiso 1.00 1 c R
H(14) H 0.2013 0.3115 0.2751 0.041 Uiso 1.00 1 c R
H(15) H 0.3090 0.3325 0.4254 0.034 Uiso 1.00 1 c R
H(16) H 0.0221 0.3629 0.5404 0.051 Uiso 1.00 1 c R
H(17) H -0.0560 0.4460 0.5679 0.072 Uiso 1.00 1 c R
H(18) H -0.0043 0.4849 0.7140 0.079 Uiso 1.00 1 c R
H(19) H 0.1228 0.4400 0.8362 0.063 Uiso 1.00 1 c R
H(20) H -0.1069 0.2383 0.6794 0.040 Uiso 1.00 1 c R
H(21) H -0.1847 0.3102 0.7337 0.053 Uiso 1.00 1 c R
H(22) H -0.1009 0.3564 0.8731 0.047 Uiso 1.00 1 c R
H(23) H 0.0629 0.3325 0.9613 0.044 Uiso 1.00 1 c R
H(24) H 0.1460 0.2647 0.9055 0.034 Uiso 1.00 1 c R
H(25) H 0.2045 -0.0372 0.7023 0.037 Uiso 1.00 1 c R
H(26) H 0.1085 -0.1053 0.5927 0.046 Uiso 1.00 1 c R
H(27) H -0.0621 -0.0941 0.5242 0.046 Uiso 1.00 1 c R
H(28) H -0.1371 -0.0126 0.5608 0.044 Uiso 1.00 1 c R
H(29) H -0.0410 0.0555 0.6726 0.035 Uiso 1.00 1 c R
H(30) H 0.3148 0.3507 0.6710 0.026 Uiso 1.00 1 c R
H(31) H 0.2418 0.3467 0.5654 0.026 Uiso 1.00 1 c R
H(32) H 0.0781 0.2791 0.4985 0.031 Uiso 1.00 1 c R
H(33) H 0.1316 0.2168 0.5358 0.031 Uiso 1.00 1 c R
H(34) H -0.0281 0.2607 0.5785 0.029 Uiso 1.00 1 c R
H(35) H -0.0440 0.2141 0.4977 0.029 Uiso 1.00 1 c R
H(36) H 0.0553 0.1437 0.6080 0.029 Uiso 1.00 1 c R
H(37) H -0.0428 0.1606 0.6220 0.029 Uiso 1.00 1 c R
H(38) H 0.0263 0.1094 0.7836 0.027 Uiso 1.00 1 c R
H(39) H 0.1180 0.1323 0.8719 0.027 Uiso 1.00 1 c R
H(40) H 0.2002 0.3548 0.8108 0.042 Uiso 1.00 1 c R

loop_
_atom_site_aniso_label
_atom_site_aniso_U_11
_atom_site_aniso_U_22
_atom_site_aniso_U_33
_atom_site_aniso_U_12
_atom_site_aniso_U_13
_atom_site_aniso_U_23
Pd(1) 0.01867(15) 0.01877(15) 0.01566(14) -0.00023(11) 0.00502(11) 0.00137(11)
Rh(1) 0.02092(16) 0.02079(16) 0.02210(16) 0.00159(12) 0.00855(13) 0.00409(12)
Rh(2) 0.02056(16) 0.02037(16) 0.02320(16) 0.00042(13) 0.00781(13) 0.00276(12)
Rh(3) 0.02641(19) 0.0394(2) 0.0428(2) -0.00148(16) 0.01660(16) 0.00005(16)
Cl(1) 0.0225(4) 0.0271(4) 0.0187(4) -0.0053(3) 0.0057(3) -0.0009(3)
Cl(2) 0.0254(5) 0.0258(4) 0.0190(4) -0.0023(4) 0.0043(3) 0.0032(3)
Cl(3) 0.0210(4) 0.0297(5) 0.0340(5) 0.0041(4) 0.0086(4) 0.0133(4)
Cl(4) 0.0330(6) 0.0705(9) 0.0705(9) -0.0134(6) 0.0090(6) 0.0272(7)
Cl(5) 0.0316(6) 0.0673(8) 0.0459(6) -0.0079(5) 0.0194(5) -0.0122(6)
P(1) 0.0211(5) 0.0189(4) 0.0187(4) -0.0000(4) 0.0082(4) 0.0009(3)
P(2) 0.0206(5) 0.0195(4) 0.0173(4) 0.0008(4) 0.0068(4) 0.0018(3)
P(3) 0.0193(4) 0.0189(4) 0.0167(4) -0.0004(3) 0.0071(3) 0.0003(3)
P(4) 0.0216(5) 0.0185(4) 0.0206(4) -0.0003(4) 0.0079(4) 0.0012(3)
O(1) 0.057(2) 0.0401(18) 0.051(2) 0.0138(16) 0.0348(18) 0.0019(15)
O(2) 0.052(2) 0.0483(19) 0.0401(18) -0.0110(16) 0.0277(16) -0.0101(15)
O(3) 0.050(2) 0.078(2) 0.040(2) -0.019(2) 0.0181(18) 0.0029(18)
O(4) 0.070(2) 0.076(2) 0.055(2) -0.022(2) 0.024(2) 0.013(2)
C(1) 0.035(2) 0.029(2) 0.034(2) 0.0026(19) 0.017(2) 0.0071(18)
C(2) 0.029(2) 0.024(2) 0.035(2) -0.0042(17) 0.0145(19) 0.0018(17)
C(3) 0.035(2) 0.053(3) 0.042(2) -0.006(2) 0.022(2) 0.007(2)
C(4) 0.041(2) 0.051(3) 0.047(2) -0.009(2) 0.016(2) -0.006(2)
C(5) 0.026(2) 0.0183(18) 0.0205(18) 0.0006(16) 0.0091(16) 0.0020(14)
C(6) 0.030(2) 0.032(2) 0.0155(18) -0.0060(18) 0.0084(16) -0.0006(16)
C(7) 0.023(2) 0.029(2) 0.0148(17) -0.0043(16) 0.0024(15) -0.0009(15)
C(8) 0.0221(19) 0.025(2) 0.0220(19) -0.0061(16) 0.0057(16) -0.0026(15)
C(9) 0.024(2) 0.0227(19) 0.0196(18) -0.0020(16) 0.0083(16) -0.0008(15)
C(10) 0.0217(19) 0.0244(19) 0.0185(18) 0.0023(16) 0.0052(15) 0.0047(15)
C(11) 0.032(2) 0.045(2) 0.025(2) -0.013(2) 0.0121(19) -0.0044(19)
C(12) 0.039(2) 0.067(3) 0.030(2) -0.011(2) 0.017(2) 0.001(2)
C(13) 0.031(2) 0.049(2) 0.040(2) -0.015(2) 0.008(2) 0.013(2)
C(14) 0.034(2) 0.026(2) 0.048(2) -0.0068(19) 0.008(2) 0.004(2)
C(15) 0.027(2) 0.023(2) 0.037(2) -0.0023(17) 0.0103(19) -0.0018(17)
C(16) 0.0197(19) 0.027(2) 0.0218(19) 0.0003(16) 0.0092(16) -0.0051(15)
C(17) 0.025(2) 0.032(2) 0.029(2) -0.0054(17) 0.0143(17) -0.0053(17)
C(18) 0.032(2) 0.036(2) 0.032(2) -0.0081(19) 0.0164(19) -0.0128(18)
C(19) 0.029(2) 0.057(3) 0.026(2) -0.001(2) 0.0069(19) -0.012(2)
C(20) 0.030(2) 0.044(2) 0.024(2) 0.004(2) 0.0053(18) -0.0031(18)
C(21) 0.031(2) 0.028(2) 0.022(2) 0.0007(18) 0.0068(17) -0.0009(16)
C(22) 0.026(2) 0.0179(19) 0.034(2) -0.0004(16) 0.0147(18) 0.0038(16)
C(23) 0.033(2) 0.031(2) 0.055(3) 0.004(2) 0.009(2) 0.010(2)
C(24) 0.039(3) 0.033(2) 0.100(4) 0.011(2) 0.019(3) 0.009(3)
C(25) 0.060(3) 0.028(2) 0.137(6) 0.007(2) 0.070(4) -0.004(3)
C(26) 0.083(4) 0.028(2) 0.077(3) -0.007(2) 0.063(3) -0.008(2)
C(27) 0.049(2) 0.025(2) 0.042(2) -0.005(2) 0.030(2) -0.0011(18)
C(28) 0.025(2) 0.0222(19) 0.027(2) -0.0013(16) 0.0160(17) 0.0036(15)
C(29) 0.034(2) 0.036(2) 0.037(2) 0.006(2) 0.021(2) 0.0052(19)
C(30) 0.037(2) 0.052(2) 0.052(3) 0.019(2) 0.028(2) 0.011(2)
C(31) 0.050(2) 0.030(2) 0.057(3) 0.008(2) 0.041(2) 0.007(2)
C(32) 0.048(2) 0.032(2) 0.041(2) -0.009(2) 0.031(2) -0.0081(19)
C(33) 0.031(2) 0.028(2) 0.032(2) -0.0035(18) 0.0184(19) -0.0023(17)
C(34) 0.033(2) 0.0191(19) 0.0215(19) -0.0045(17) 0.0086(17) 0.0023(15)
C(35) 0.045(2) 0.027(2) 0.028(2) -0.003(2) 0.014(2) 0.0039(17)
C(36) 0.069(3) 0.029(2) 0.033(2) -0.006(2) 0.027(2) -0.0006(19)
C(37) 0.074(3) 0.018(2) 0.023(2) -0.008(2) 0.008(2) -0.0001(17)
C(38) 0.048(2) 0.022(2) 0.036(2) 0.001(2) -0.003(2) 0.0076(18)
C(39) 0.037(2) 0.020(2) 0.039(2) 0.0010(19) 0.010(2) 0.0075(18)
C(40) 0.024(2) 0.0213(19) 0.0222(19) -0.0039(16) 0.0080(16) 0.0002(15)
C(41) 0.029(2) 0.028(2) 0.037(2) -0.0045(18) 0.0140(19) -0.0057(18)
C(42) 0.048(2) 0.028(2) 0.046(2) -0.008(2) 0.026(2) -0.011(2)
C(43) 0.047(2) 0.034(2) 0.037(2) -0.016(2) 0.020(2) -0.0172(19)
C(44) 0.031(2) 0.043(2) 0.034(2) -0.011(2) 0.013(2) -0.008(2)
C(45) 0.030(2) 0.030(2) 0.030(2) -0.0034(18) 0.0135(18) -0.0079(17)

loop_
_atom_type_symbol
_atom_type_description
_atom_type_scat_dispersion_real
_atom_type_scat_dispersion_imag
_atom_type_scat_source
C C 0.003 0.002
;
International Tables for Crystallography
(1992, Vol. C, Tables 4.2.6.8 and 6.1.1.4)
;
H H 0.000 0.000
;
International Tables for Crystallography
(1992, Vol. C, Table 6.1.1.4)
;
Cl Cl 0.148 0.159
;
International Tables for Crystallography
(1992, Vol. C, Tables 4.2.6.8 and 6.1.1.4)
;
O O 0.011 0.006
;
International Tables for Crystallography
(1992, Vol. C, Tables 4.2.6.8 and 6.1.1.4)
;
P P 0.102 0.094
;
International Tables for Crystallography
(1992, Vol. C, Tables 4.2.6.8 and 6.1.1.4)
;
Pd Pd -0.999 1.007
;
International Tables for Crystallography
(1992, Vol. C, Tables 4.2.6.8 and 6.1.1.4)
;
Rh Rh -1.118 0.919
;
International Tables for Crystallography
(1992, Vol. C, Tables 4.2.6.8 and 6.1.1.4)
;

loop_
_geom_angle_atom_site_label_1
_geom_angle_atom_site_label_2
_geom_angle_atom_site_label_3
_geom_angle
_geom_angle_publ_flag
Cl(1) Pd(1) Cl(2) 88.75(3) yes
Cl(1) Pd(1) P(2) 91.40(3) yes
Cl(1) Pd(1) P(3) 175.57(3) yes
Cl(2) Pd(1) P(2) 178.44(3) yes
Cl(2) Pd(1) P(3) 91.60(3) yes
P(2) Pd(1) P(3) 88.13(3) yes
Cl(1) Rh(1) Cl(3) 89.69(3) yes
Cl(1) Rh(1) P(1) 88.39(3) yes
Cl(1) Rh(1) C(1) 174.05(14) yes
Cl(3) Rh(1) P(1) 177.73(4) yes
Cl(3) Rh(1) C(1) 90.95(13) yes
P(1) Rh(1) C(1) 91.08(13) yes
Cl(2) Rh(2) Cl(3) 88.95(3) yes
Cl(2) Rh(2) P(4) 86.59(3) yes
Cl(2) Rh(2) C(2) 166.94(11) yes
Cl(3) Rh(2) P(4) 166.60(3) yes
Cl(3) Rh(2) C(2) 94.11(14) yes
P(4) Rh(2) C(2) 93.07(14) yes
Cl(4) Rh(3) Cl(5) 92.65(4) yes
Cl(4) Rh(3) C(3) 88.07(17) yes
Cl(4) Rh(3) C(4) 178.14(18) yes
Cl(5) Rh(3) C(3) 179.17(19) yes
Cl(5) Rh(3) C(4) 88.14(14) yes
C(3) Rh(3) C(4) 91.2(2) yes
Pd(1) Cl(1) Rh(1) 85.55(2) yes
Pd(1) Cl(2) Rh(2) 76.10(2) yes
Rh(1) Cl(3) Rh(2) 88.47(2) yes
Rh(1) P(1) C(5) 112.76(12) yes
Rh(1) P(1) C(10) 112.04(10) yes
Rh(1) P(1) C(16) 119.81(12) yes
C(5) P(1) C(10) 103.63(17) yes
C(5) P(1) C(16) 101.67(16) yes
C(10) P(1) C(16) 105.25(18) yes
Pd(1) P(2) C(5) 112.87(10) yes
Pd(1) P(2) C(6) 114.60(13) yes
Pd(1) P(2) C(22) 113.09(14) yes
C(5) P(2) C(6) 106.23(18) yes
C(5) P(2) C(22) 102.28(18) yes
C(6) P(2) C(22) 106.77(17) yes
Pd(1) P(3) C(8) 115.44(15) yes
Pd(1) P(3) C(9) 112.93(12) yes
Pd(1) P(3) C(28) 110.85(12) yes
C(8) P(3) C(9) 103.25(16) yes
C(8) P(3) C(28) 108.89(17) yes
C(9) P(3) C(28) 104.71(19) yes
Rh(2) P(4) C(9) 111.86(13) yes
Rh(2) P(4) C(34) 108.85(13) yes
Rh(2) P(4) C(40) 121.69(15) yes
C(9) P(4) C(34) 102.58(19) yes
C(9) P(4) C(40) 107.17(16) yes
C(34) P(4) C(40) 102.69(16) yes
Rh(1) C(1) O(1) 177.0(3) yes
Rh(2) C(2) O(2) 173.3(3) yes
Rh(3) C(3) O(3) 179.4(5) yes
Rh(3) C(4) O(4) 178.5(4) yes
P(1) C(5) P(2) 117.07(18) yes
P(2) C(6) C(7) 113.9(2) yes
C(6) C(7) C(8) 113.7(2) yes
P(3) C(8) C(7) 116.0(2) yes
P(3) C(9) P(4) 114.8(2) yes
P(1) C(10) C(11) 117.8(2) yes
P(1) C(10) C(15) 123.1(3) yes
C(11) C(10) C(15) 118.7(3) yes
C(10) C(11) C(12) 120.7(3) yes
C(11) C(12) C(13) 119.8(5) yes
C(12) C(13) C(14) 120.9(4) yes
C(13) C(14) C(15) 119.2(4) yes
C(10) C(15) C(14) 120.8(4) yes
P(1) C(16) C(17) 119.6(2) yes
P(1) C(16) C(21) 120.8(2) yes
C(17) C(16) C(21) 119.3(3) yes
C(16) C(17) C(18) 119.2(3) yes
C(17) C(18) C(19) 120.7(3) yes
C(18) C(19) C(20) 120.4(3) yes
C(19) C(20) C(21) 119.3(3) yes
C(16) C(21) C(20) 121.1(3) yes
P(2) C(22) C(23) 121.0(3) yes
P(2) C(22) C(27) 119.4(2) yes
C(23) C(22) C(27) 119.5(4) yes
C(22) C(23) C(24) 120.0(4) yes
C(23) C(24) C(25) 120.2(4) yes
C(24) C(25) C(26) 120.8(5) yes
C(25) C(26) C(27) 119.7(5) yes
C(22) C(27) C(26) 119.7(3) yes
P(3) C(28) C(29) 122.2(3) yes
P(3) C(28) C(33) 118.1(2) yes
C(29) C(28) C(33) 119.7(4) yes
C(28) C(29) C(30) 119.1(3) yes
C(29) C(30) C(31) 121.0(4) yes
C(30) C(31) C(32) 120.4(4) yes
C(31) C(32) C(33) 119.8(3) yes
C(28) C(33) C(32) 119.9(3) yes
P(4) C(34) C(35) 121.7(2) yes
P(4) C(34) C(39) 118.3(3) yes
C(35) C(34) C(39) 120.0(3) yes
C(34) C(35) C(36) 119.7(4) yes
C(35) C(36) C(37) 120.6(5) yes
C(36) C(37) C(38) 119.9(4) yes
C(37) C(38) C(39) 120.2(4) yes
C(34) C(39) C(38) 119.5(4) yes
P(4) C(40) C(41) 117.1(2) yes
P(4) C(40) C(45) 123.8(3) yes
C(41) C(40) C(45) 119.0(3) yes
C(40) C(41) C(42) 120.6(3) yes
C(41) C(42) C(43) 120.1(4) yes
C(42) C(43) C(44) 120.2(3) yes
C(43) C(44) C(45) 119.8(3) yes
C(40) C(45) C(44) 120.4(4) yes
P(1) C(5) H(30) 108.0 no
P(1) C(5) H(31) 108.0 no
P(2) C(5) H(30) 108.0 no
P(2) C(5) H(31) 108.0 no
H(30) C(5) H(31) 107.3 no
P(2) C(6) H(32) 108.8 no
P(2) C(6) H(33) 108.8 no
C(7) C(6) H(32) 108.8 no
C(7) C(6) H(33) 108.8 no
H(32) C(6) H(33) 107.7 no
C(6) C(7) H(34) 108.8 no
C(6) C(7) H(35) 108.8 no
C(8) C(7) H(34) 108.8 no
C(8) C(7) H(35) 108.8 no
H(34) C(7) H(35) 107.7 no
P(3) C(8) H(36) 108.3 no
P(3) C(8) H(37) 108.3 no
C(7) C(8) H(36) 108.3 no
C(7) C(8) H(37) 108.3 no
H(36) C(8) H(37) 107.4 no
P(3) C(9) H(38) 108.6 no
P(3) C(9) H(39) 108.6 no
P(4) C(9) H(38) 108.6 no
P(4) C(9) H(39) 108.6 no
H(38) C(9) H(39) 107.5 no
C(10) C(11) H(6) 119.7 no
C(12) C(11) H(6) 119.7 no
C(11) C(12) H(7) 120.1 no
C(13) C(12) H(7) 120.1 no
C(12) C(13) H(8) 119.6 no
C(14) C(13) H(8) 119.6 no
C(13) C(14) H(9) 120.4 no
C(15) C(14) H(9) 120.4 no
C(10) C(15) H(10) 119.6 no
C(14) C(15) H(10) 119.6 no
C(16) C(17) H(11) 120.4 no
C(18) C(17) H(11) 120.4 no
C(17) C(18) H(12) 119.7 no
C(19) C(18) H(12) 119.7 no
C(18) C(19) H(13) 119.8 no
C(20) C(19) H(13) 119.8 no
C(19) C(20) H(14) 120.3 no
C(21) C(20) H(14) 120.3 no
C(16) C(21) H(15) 119.5 no
C(20) C(21) H(15) 119.5 no
C(22) C(23) H(16) 120.0 no
C(24) C(23) H(16) 120.0 no
C(23) C(24) H(17) 119.9 no
C(25) C(24) H(17) 119.9 no
C(24) C(25) H(18) 119.6 no
C(26) C(25) H(18) 119.6 no
C(25) C(26) H(19) 120.1 no
C(27) C(26) H(19) 120.2 no
C(22) C(27) H(40) 120.1 no
C(26) C(27) H(40) 120.1 no
C(28) C(29) H(20) 120.4 no
C(30) C(29) H(20) 120.4 no
C(29) C(30) H(21) 119.5 no
C(31) C(30) H(21) 119.5 no
C(30) C(31) H(22) 119.8 no
C(32) C(31) H(22) 119.8 no
C(31) C(32) H(23) 120.1 no
C(33) C(32) H(23) 120.1 no
C(28) C(33) H(24) 120.0 no
C(32) C(33) H(24) 120.0 no
C(34) C(35) H(2) 120.1 no
C(36) C(35) H(2) 120.1 no
C(35) C(36) H(3) 119.7 no
C(37) C(36) H(3) 119.7 no
C(36) C(37) H(4) 120.1 no
C(38) C(37) H(4) 120.1 no
C(37) C(38) H(5) 119.9 no
C(39) C(38) H(5) 119.9 no
C(34) C(39) H(1) 122.6(19) no
C(38) C(39) H(1) 118.0(18) no
C(40) C(41) H(25) 119.7 no
C(42) C(41) H(25) 119.7 no
C(41) C(42) H(26) 120.0 no
C(43) C(42) H(26) 120.0 no
C(42) C(43) H(27) 119.9 no
C(44) C(43) H(27) 119.9 no
C(43) C(44) H(28) 120.1 no
C(45) C(44) H(28) 120.1 no
C(40) C(45) H(29) 119.8 no
C(44) C(45) H(29) 119.8 no

loop_
_geom_bond_atom_site_label_1
_geom_bond_atom_site_label_2
_geom_bond_distance
_geom_bond_publ_flag
Pd(1) Cl(1) 2.3998(10) yes
Pd(1) Cl(2) 2.4355(9) yes
Pd(1) P(2) 2.2529(8) yes
Pd(1) P(3) 2.2533(10) yes
Rh(1) Cl(1) 2.3966(10) yes
Rh(1) Cl(3) 2.4084(9) yes
Rh(1) P(1) 2.2182(9) yes
Rh(1) C(1) 1.823(4) yes
Rh(2) Cl(2) 2.4182(10) yes
Rh(2) Cl(3) 2.4295(10) yes
Rh(2) P(4) 2.2322(11) yes
Rh(2) C(2) 1.809(4) yes
Rh(3) Cl(4) 2.3620(16) yes
Rh(3) Cl(5) 2.3636(10) yes
Rh(3) C(3) 1.834(4) yes
Rh(3) C(4) 1.850(5) yes
P(1) C(5) 1.844(4) yes
P(1) C(10) 1.823(4) yes
P(1) C(16) 1.819(3) yes
P(2) C(5) 1.825(4) yes
P(2) C(6) 1.818(3) yes
P(2) C(22) 1.803(4) yes
P(3) C(8) 1.815(3) yes
P(3) C(9) 1.825(3) yes
P(3) C(28) 1.804(4) yes
P(4) C(9) 1.833(4) yes
P(4) C(34) 1.829(3) yes
P(4) C(40) 1.832(3) yes
O(1) C(1) 1.144(6) yes
O(2) C(2) 1.156(5) yes
O(3) C(3) 1.141(5) yes
O(4) C(4) 1.124(7) yes
C(6) C(7) 1.538(6) yes
C(7) C(8) 1.529(5) yes
C(10) C(11) 1.399(6) yes
C(10) C(15) 1.390(5) yes
C(11) C(12) 1.377(6) yes
C(12) C(13) 1.381(6) yes
C(13) C(14) 1.383(8) yes
C(14) C(15) 1.390(6) yes
C(16) C(17) 1.411(5) yes
C(16) C(21) 1.381(5) yes
C(17) C(18) 1.386(5) yes
C(18) C(19) 1.376(6) yes
C(19) C(20) 1.391(6) yes
C(20) C(21) 1.382(5) yes
C(22) C(23) 1.391(5) yes
C(22) C(27) 1.386(6) yes
C(23) C(24) 1.378(7) yes
C(24) C(25) 1.363(10) yes
C(25) C(26) 1.377(7) yes
C(26) C(27) 1.390(7) yes
C(28) C(29) 1.390(5) yes
C(28) C(33) 1.397(5) yes
C(29) C(30) 1.387(7) yes
C(30) C(31) 1.369(6) yes
C(31) C(32) 1.373(6) yes
C(32) C(33) 1.388(6) yes
C(34) C(35) 1.387(7) yes
C(34) C(39) 1.389(5) yes
C(35) C(36) 1.390(5) yes
C(36) C(37) 1.374(7) yes
C(37) C(38) 1.382(8) yes
C(38) C(39) 1.399(6) yes
C(40) C(41) 1.392(6) yes
C(40) C(45) 1.381(5) yes
C(41) C(42) 1.381(5) yes
C(42) C(43) 1.375(6) yes
C(43) C(44) 1.381(6) yes
C(44) C(45) 1.396(5) yes
C(5) H(30) 0.990 no
C(5) H(31) 0.990 no
C(6) H(32) 0.990 no
C(6) H(33) 0.990 no
C(7) H(34) 0.990 no
C(7) H(35) 0.990 no
C(8) H(36) 0.990 no
C(8) H(37) 0.990 no
C(9) H(38) 0.990 no
C(9) H(39) 0.990 no
C(11) H(6) 0.950 no
C(12) H(7) 0.950 no
C(13) H(8) 0.950 no
C(14) H(9) 0.950 no
C(15) H(10) 0.950 no
C(17) H(11) 0.950 no
C(18) H(12) 0.950 no
C(19) H(13) 0.950 no
C(20) H(14) 0.950 no
C(21) H(15) 0.950 no
C(23) H(16) 0.950 no
C(24) H(17) 0.950 no
C(25) H(18) 0.950 no
C(26) H(19) 0.950 no
C(27) H(40) 0.950 no
C(29) H(20) 0.950 no
C(30) H(21) 0.950 no
C(31) H(22) 0.950 no
C(32) H(23) 0.950 no
C(33) H(24) 0.950 no
C(35) H(2) 0.950 no
C(36) H(3) 0.950 no
C(37) H(4) 0.950 no
C(38) H(5) 0.950 no
C(39) H(1) 1.10(5) no
C(41) H(25) 0.950 no
C(42) H(26) 0.950 no
C(43) H(27) 0.950 no
C(44) H(28) 0.950 no
C(45) H(29) 0.950 no
